data_7044016
loop_
_publ_author_name
'Ghadwal, Rajendra S.'
'Ho, Nga Kim'
'Neumann, Beate'
'Stammler, Georg'
'Menezes da Silva, Vitor Hugo'
'Watanabe, Daniel'
'Braga, Ataualpa A. C.'

_publ_section_title
;
 Nickel-Catalysed Direct C2-Arylation of N-Heterocyclic Carbene
;
_journal_name_full 'Dalton Trans.'
_journal_paper_doi 10.1039/C7DT03099A
_journal_year 2017
_chemical_formula_moiety 'C33 H41 N2, Br'
_chemical_formula_sum 'C33 H41 Br N2'
_chemical_formula_weight 545.59
_space_group_crystal_system monoclinic
_space_group_IT_number 15
_space_group_name_Hall '-C 2yc'
_space_group_name_H-M_alt 'C 1 2/c 1'
_symmetry_space_group_name_Hall '-C 2yc'
_symmetry_space_group_name_H-M 'C 1 2/c 1'
_atom_sites_solution_hydrogens geom
_atom_sites_solution_primary direct
_audit_creation_date 2017-01-23
_audit_creation_method
;
  Olex2 1.2-ac2
  (compiled 2012.03.27 svn.r2268, GUI svn.r4156)
;
_audit_update_record
;
2017-06-28 deposited with the CCDC.
2017-08-22 downloaded from the CCDC.
;
_cell_angle_alpha 90
_cell_angle_beta 95.3846(6)
_cell_angle_gamma 90
_cell_formula_units_Z 8
_cell_length_a 30.08483(19)
_cell_length_b 8.95600(6)
_cell_length_c 22.48986(13)
_cell_measurement_reflns_used 39104
_cell_measurement_temperature 220.00(10)
_cell_measurement_theta_max 72.2560
_cell_measurement_theta_min 2.8990
_cell_volume 6032.92(7)
_computing_cell_refinement 'CrysAlisPro 1.171.38.43 (Rigaku OD, 2015)'
_computing_data_collection 'CrysAlisPro 1.171.38.43 (Rigaku OD, 2015)'
_computing_data_reduction 'CrysAlisPro 1.171.38.43 (Rigaku OD, 2015)'
_computing_molecular_graphics
;
O. V. Dolomanov, L. J. Bourhis, R. J. Gildea, J. A. K. Howard and H. Puschmann,
OLEX2: a complete structure solution, refinement and analysis program.
J. Appl. Cryst. (2009). 42, 339-341.
;
_computing_publication_material
;
O. V. Dolomanov, L. J. Bourhis, R. J. Gildea, J. A. K. Howard and H. Puschmann,
OLEX2: a complete structure solution, refinement and analysis program.
J. Appl. Cryst. (2009). 42, 339-341.
;
_computing_structure_refinement
;
SHELXL, G.M. Sheldrick, Acta Cryst.
(2008). A64, 112-122
;
_computing_structure_solution
;
SHELXS, G.M. Sheldrick, Acta Cryst.
(2008). A64, 112-122
;
_diffrn_ambient_environment N~2~
_diffrn_ambient_temperature 220.00(10)
_diffrn_detector 'CCD plate'
_diffrn_detector_area_resol_mean 5.3114
_diffrn_detector_type Atlas
_diffrn_measured_fraction_theta_full 0.9970
_diffrn_measured_fraction_theta_max 0.9962
_diffrn_measurement_details
;
List of Runs (angles in degrees, time in seconds):

  # Type    Start    End  Width  t~exp~   \w     \q     \k     \f   Frames
#--------------------------------------------------------------------------
  1  \w     16.00  52.00   1.00    1.00    --   42.33  57.00  60.00   36
  2  \w     55.00 111.00   1.00    1.00    --   42.33  57.00  60.00   56
  3  \w     83.00 111.00   1.00    2.50    --  111.00  61.00   0.00   28
  4  \w    112.00 178.00   1.00    2.50    --  111.00  77.00 -30.00   66
  5  \w    111.00 177.00   1.00    2.50    --  111.00  77.00 -90.00   66
  6  \w    117.00 145.00   1.00    2.50    --  111.00  61.00 -90.00   28
  7  \w    114.00 177.00   1.00    2.50    --  111.00  77.00-150.00   63
  8  \w    113.00 174.00   1.00    2.50    --  111.00  77.00-180.00   61
  9  \w     84.00 110.00   1.00    2.50    --  111.00  60.00-174.30   26
 10  \w     83.00 109.00   1.00    2.50    --  111.00  61.00-150.00   26
 11  \w     81.00 106.00   1.00    2.50    --  111.00  77.00-150.00   25
 12  \w     84.00 115.00   1.00    2.50    --  111.00  59.00-138.66   31
 13  \w     80.00 106.00   1.00    2.50    --  111.00  77.00 -90.00   26
 14  \w     83.00 109.00   1.00    2.50    --  111.00  61.00 -90.00   26
 15  \w     83.00 109.00   1.00    2.50    --  111.00  61.00 -60.00   26
 16  \w     83.00 109.00   1.00    2.50    --  111.00  61.00 -30.00   26
 17  \w    110.00 178.00   1.00    2.50    --  111.00  77.00   0.00   68
 18  \w    112.00 167.00   1.00    2.50    --  111.00  77.00  30.00   55
 19  \w    117.00 174.00   1.00    2.50    --  111.00  77.00  90.00   57
 20  \w     85.00 151.00   1.00    2.50    --  111.00  54.00 140.61   66
 21  \w     85.00 111.00   1.00    2.50    --  111.00  54.00 111.94   26
 22  \w     83.00 113.00   1.00    2.50    --  111.00  61.00 120.00   30
 23  \w     80.00 106.00   1.00    2.50    --  111.00  77.00  90.00   26
 24  \w     83.00 109.00   1.00    2.50    --  111.00  61.00  90.00   26
 25  \w     83.00 160.00   1.00    2.50    --  111.00  61.00  60.00   77
 26  \w     87.00 113.00   1.00    2.50    --  111.00  45.00  30.00   26
 27  \w     80.00 177.00   1.00    2.50    --  111.00  77.00  60.00   97
 28  \w     80.00 174.00   1.00    2.50    --  111.00  77.00 150.00   94
 29  \w     83.00 150.00   1.00    2.50    --  111.00  61.00 150.00   67
 30  \w     83.00 109.00   1.00    2.50    --  111.00  61.00  30.00   26
 31  \w     82.00 108.00   1.00    2.50    --  111.00  69.00  26.40   26
 32  \w     80.00 106.00   1.00    2.50    --  111.00  77.00   0.00   26
 33  \w     80.00 106.00   1.00    2.50    --  111.00  77.00 -30.00   26
 34  \w     80.00 150.00   1.00    2.50    --  111.00  77.00 -60.00   70
 35  \w     83.00 122.00   1.00    2.50    --  111.00  61.00-120.00   39
 36  \w     82.00 108.00   1.00    2.50    --  111.00  68.00 -61.97   26
 37  \w     80.00 176.00   1.00    2.50    --  111.00  77.00-120.00   96
 38  \w     80.00 106.00   1.00    2.50    --  111.00  77.00  30.00   26
 39  \w     80.00 106.00   1.00    2.50    --  111.00  77.00 120.00   26
 40  \w     23.00  68.00   1.00    1.00    --   42.33  38.00 -30.00   45
 41  \w      8.00 121.00   1.00    1.00    --   42.33  19.00-120.00  113
 42  \w     80.00 106.00   1.00    2.50    --  111.00  77.00-180.00   26
 43  \w     13.00 113.00   1.00    1.00    --   42.33  68.00 -18.86  100
 44  \w     42.00 114.00   1.00    2.50    --  111.00 -61.00-120.00   72
 45  \w     69.00 121.00   1.00    2.50    --  111.00-125.00 -30.00   52
 46  \w     62.00  95.00   1.00    2.50    --  111.00 -94.00-150.00   33
 47  \w     40.00 120.00   1.00    2.50    --  111.00-125.00-150.00   80
 48  \w     44.00 137.00   1.00    2.50    --  111.00 -77.00  30.00   93
 49  \w     66.00 119.00   1.00    2.50    --  111.00-125.00 120.00   53
 50  \w     60.00 117.00   1.00    1.00    --   42.33-178.00 120.00   57
 51  \w     30.00 102.00   1.00    2.50    --  111.00 -94.00   0.00   72
 52  \w      1.00  78.00   1.00    1.00    --   42.33 -99.00-150.00   77
 53  \w    -27.00  63.00   1.00    1.00    --   42.33 -57.00 -90.00   90
 54  \w    -44.00 -17.00   1.00    1.00    --  -42.33 -57.00-150.00   27
 55  \w    -71.00 -11.00   1.00    1.00    --  -42.33 -77.00-150.00   60
 56  \w    -59.00  26.00   1.00    1.00    --  -42.33  38.00 150.00   85
 57  \w    -64.00 -11.00   1.00    1.00    --  -42.33 -77.00  30.00   53
 58  \w    -84.00 -11.00   1.00    1.00    --  -42.33 -77.00 120.00   73
 59  \w    -81.00 -12.00   1.00    1.00    --  -42.33 -77.00 -30.00   69
 60  \w   -113.00 -97.00   1.00    1.00    --  -42.33 -77.00  30.00   16
;
_diffrn_measurement_device 'four-circle diffractometer'
_diffrn_measurement_device_type 'SuperNova, Dual, Cu at zero, Atlas'
_diffrn_measurement_method '\w scans'
_diffrn_orient_matrix_type 'CrysAlisPro convention (1999,Acta A55,543-557)'
_diffrn_orient_matrix_UB_11 -0.0470965000
_diffrn_orient_matrix_UB_12 0.0576490000
_diffrn_orient_matrix_UB_13 0.0093172000
_diffrn_orient_matrix_UB_21 -0.0047676000
_diffrn_orient_matrix_UB_22 0.0622192000
_diffrn_orient_matrix_UB_23 -0.0641611000
_diffrn_orient_matrix_UB_31 -0.0201121000
_diffrn_orient_matrix_UB_32 -0.1495998000
_diffrn_orient_matrix_UB_33 -0.0230852000
_diffrn_radiation_monochromator mirror
_diffrn_radiation_probe x-ray
_diffrn_radiation_type 'Cu K\a'
_diffrn_radiation_wavelength 1.54184
_diffrn_reflns_av_R_equivalents 0.0248
_diffrn_reflns_av_unetI/netI 0.0102
_diffrn_reflns_Laue_measured_fraction_full 0.997
_diffrn_reflns_Laue_measured_fraction_max 0.997
_diffrn_reflns_limit_h_max 37
_diffrn_reflns_limit_h_min -37
_diffrn_reflns_limit_k_max 10
_diffrn_reflns_limit_k_min -11
_diffrn_reflns_limit_l_max 27
_diffrn_reflns_limit_l_min -27
_diffrn_reflns_number 54009
_diffrn_reflns_point_group_measured_fraction_full 0.997
_diffrn_reflns_point_group_measured_fraction_max 0.997
_diffrn_reflns_theta_full 67.684
_diffrn_reflns_theta_max 72.343
_diffrn_reflns_theta_min 2.951
_diffrn_source 'micro-focus sealed X-ray tube'
_diffrn_source_type 'SuperNova (Cu) X-ray Source'
_exptl_absorpt_coefficient_mu 2.008
_exptl_absorpt_correction_T_max 0.707
_exptl_absorpt_correction_T_min 0.591
_exptl_absorpt_correction_type gaussian
_exptl_absorpt_process_details
;
CrysAlisPro 1.171.38.43 (Rigaku Oxford Diffraction, 2015)
Numerical absorption correction based on gaussian integration over
            a multifaceted crystal model
Empirical absorption correction using spherical harmonics,
 implemented in SCALE3 ABSPACK scaling algorithm.
;
_exptl_crystal_colour 'clear colourless'
_exptl_crystal_colour_lustre clear
_exptl_crystal_colour_primary colourless
_exptl_crystal_density_diffrn 1.201
_exptl_crystal_description fragment
_exptl_crystal_F_000 2304.0
_exptl_crystal_size_max 0.36
_exptl_crystal_size_mid 0.294
_exptl_crystal_size_min 0.216
_refine_diff_density_max 0.351
_refine_diff_density_min -0.542
_refine_diff_density_rms 0.039
_refine_ls_extinction_method none
_refine_ls_goodness_of_fit_ref 1.049
_refine_ls_hydrogen_treatment constr
_refine_ls_matrix_type full
_refine_ls_number_parameters 333
_refine_ls_number_reflns 5945
_refine_ls_number_restraints 0
_refine_ls_restrained_S_all 1.049
_refine_ls_R_factor_all 0.0307
_refine_ls_R_factor_gt 0.0302
_refine_ls_shift/su_max 0.002
_refine_ls_shift/su_mean 0.000
_refine_ls_structure_factor_coef Fsqd
_refine_ls_weighting_details 'w=1/[\s^2^(Fo^2^)+(0.0387P)^2^+5.2333P] where P=(Fo^2^+2Fc^2^)/3'
_refine_ls_weighting_scheme calc
_refine_ls_wR_factor_gt 0.0791
_refine_ls_wR_factor_ref 0.0795
_reflns_Friedel_coverage 0.000
_reflns_number_gt 5801
_reflns_number_total 5945
_reflns_threshold_expression 'I > 2\s(I)'
_cod_data_source_file c7dt03099a2.cif
_cod_data_source_block compound_3a
_cod_database_code 7044016
_chemical_oxdiff_formula 'C33 H41 Br N2'
_reflns_odcompleteness_completeness 99.70
_reflns_odcompleteness_iscentric 1
_reflns_odcompleteness_theta 71.98
_olex2_date_sample_data_collection 2017-01-20
_olex2_refinement_description
;
1. Fixed Uiso
 At 1.2 times of:
  All C(H) groups
 At 1.5 times of:
  All C(H,H,H) groups
2.a Ternary CH refined with riding coordinates:
 C10(H10), C13(H13), C22(H22), C25(H25)
2.b Aromatic/amide H refined with riding coordinates:
 C2(H2), C3(H3), C6(H6), C7(H7), C8(H8), C18(H18), C19(H19), C20(H20),
 C29(H29), C30(H30), C31(H31), C32(H32), C33(H33)
2.c Idealised Me refined as rotating group:
 C11(H11A,H11B,H11C), C12(H12A,H12B,H12C), C14(H14A,H14B,H14C), C15(H15A,H15B,
 H15C), C23(H23A,H23B,H23C), C24(H24A,H24B,H24C), C26(H26A,H26B,H26C), C27(H27A,
 H27B,H27C)
;
_olex2_submission_special_instructions 'No special instructions were received'
_oxdiff_exptl_absorpt_empirical_details
;
Empirical correction (ABSPACK) includes:
- Absorption correction using spherical harmonics
- Frame scaling
- Detector area scaling
;
_oxdiff_exptl_absorpt_empirical_full_max 1.252
_oxdiff_exptl_absorpt_empirical_full_min 0.830
_shelx_shelxl_version_number 2016/4
_shelx_space_group_comment
;
The symmetry employed for this shelxl refinement is uniquely defined
by the following loop, which should always be used as a source of
symmetry information in preference to the above space-group names.
They are only intended as comments.
;

loop_
_space_group_symop_operation_xyz
'x, y, z'
'-x, y, -z+1/2'
'x+1/2, y+1/2, z'
'-x+1/2, y+1/2, -z+1/2'
'-x, -y, -z'
'x, -y, z-1/2'
'-x+1/2, -y+1/2, -z'
'x+1/2, -y+1/2, z-1/2'

loop_
_atom_site_label
_atom_site_type_symbol
_atom_site_fract_x
_atom_site_fract_y
_atom_site_fract_z
_atom_site_U_iso_or_equiv
_atom_site_adp_type
_atom_site_occupancy
_atom_site_site_symmetry_order
_atom_site_calc_flag
_atom_site_refinement_flags_posn
Br1 Br 0.39804(2) 0.14532(2) 0.39064(2) 0.04563(7) Uani 1 1 d .
N1 N 0.39304(4) 0.44976(13) 0.56019(5) 0.0280(2) Uani 1 1 d .
N2 N 0.36773(4) 0.27889(13) 0.61648(5) 0.0271(2) Uani 1 1 d .
C1 C 0.37452(4) 0.42651(15) 0.61148(5) 0.0262(3) Uani 1 1 d .
C2 C 0.39767(5) 0.31423(17) 0.53194(6) 0.0334(3) Uani 1 1 d .
H2 H 0.409500 0.299231 0.495660 0.040 Uiso 1 1 calc R
C3 C 0.38182(5) 0.20779(16) 0.56683(6) 0.0335(3) Uani 1 1 d .
H3 H 0.380585 0.105833 0.559017 0.040 Uiso 1 1 calc R
C4 C 0.41208(4) 0.59180(16) 0.54383(6) 0.0290(3) Uani 1 1 d .
C5 C 0.45348(5) 0.63160(17) 0.57328(6) 0.0331(3) Uani 1 1 d .
C6 C 0.47107(5) 0.76943(19) 0.55876(7) 0.0419(3) Uani 1 1 d .
H6 H 0.498323 0.800560 0.577650 0.050 Uiso 1 1 calc R
C7 C 0.44830(6) 0.86027(19) 0.51645(9) 0.0467(4) Uani 1 1 d .
H7 H 0.460312 0.952405 0.507571 0.056 Uiso 1 1 calc R
C8 C 0.40815(5) 0.81645(19) 0.48730(8) 0.0425(4) Uani 1 1 d .
H8 H 0.393759 0.878636 0.458486 0.051 Uiso 1 1 calc R
C9 C 0.38869(5) 0.68033(17) 0.50024(6) 0.0338(3) Uani 1 1 d .
C10 C 0.48016(5) 0.52781(19) 0.61641(6) 0.0384(3) Uani 1 1 d .
H10 H 0.459834 0.451710 0.629586 0.046 Uiso 1 1 calc R
C11 C 0.50136(8) 0.6090(3) 0.67149(8) 0.0630(5) Uani 1 1 d .
H11A H 0.523221 0.678609 0.659854 0.095 Uiso 1 1 calc GR
H11B H 0.515515 0.537808 0.699008 0.095 Uiso 1 1 calc GR
H11C H 0.478708 0.661835 0.690319 0.095 Uiso 1 1 calc GR
C12 C 0.51590(8) 0.4495(3) 0.58432(9) 0.0735(7) Uani 1 1 d .
H12A H 0.502158 0.398299 0.549855 0.110 Uiso 1 1 calc GR
H12B H 0.531396 0.378779 0.610816 0.110 Uiso 1 1 calc GR
H12C H 0.536687 0.521989 0.572023 0.110 Uiso 1 1 calc GR
C13 C 0.34530(5) 0.63276(18) 0.46534(7) 0.0394(3) Uani 1 1 d .
H13 H 0.333351 0.546965 0.485714 0.047 Uiso 1 1 calc R
C14 C 0.31046(6) 0.7571(2) 0.46220(10) 0.0613(5) Uani 1 1 d .
H14A H 0.305838 0.789026 0.501897 0.092 Uiso 1 1 calc GR
H14B H 0.282859 0.720521 0.442638 0.092 Uiso 1 1 calc GR
H14C H 0.320768 0.839812 0.440096 0.092 Uiso 1 1 calc GR
C15 C 0.35426(7) 0.5839(3) 0.40221(8) 0.0582(5) Uani 1 1 d .
H15A H 0.368686 0.663587 0.382890 0.087 Uiso 1 1 calc GR
H15B H 0.326501 0.560097 0.379625 0.087 Uiso 1 1 calc GR
H15C H 0.373223 0.497487 0.404607 0.087 Uiso 1 1 calc GR
C16 C 0.34431(4) 0.21342(15) 0.66387(6) 0.0279(3) Uani 1 1 d .
C17 C 0.29769(5) 0.21530(16) 0.65632(6) 0.0333(3) Uani 1 1 d .
C18 C 0.27557(5) 0.1666(2) 0.70450(8) 0.0439(4) Uani 1 1 d .
H18 H 0.244526 0.165793 0.701389 0.053 Uiso 1 1 calc R
C19 C 0.29908(6) 0.1198(2) 0.75669(8) 0.0472(4) Uani 1 1 d .
H19 H 0.283668 0.091674 0.788861 0.057 Uiso 1 1 calc R
C20 C 0.34503(6) 0.11380(18) 0.76201(7) 0.0400(3) Uani 1 1 d .
H20 H 0.360168 0.078399 0.797146 0.048 Uiso 1 1 calc R
C21 C 0.36913(5) 0.16031(15) 0.71522(6) 0.0313(3) Uani 1 1 d .
C22 C 0.27150(5) 0.25987(19) 0.59822(7) 0.0404(3) Uani 1 1 d .
H22 H 0.292199 0.309716 0.573526 0.048 Uiso 1 1 calc R
C23 C 0.23406(9) 0.3680(4) 0.60691(12) 0.0923(10) Uani 1 1 d .
H23A H 0.211739 0.318953 0.627692 0.138 Uiso 1 1 calc GR
H23B H 0.220983 0.401721 0.568678 0.138 Uiso 1 1 calc GR
H23C H 0.245695 0.452052 0.629866 0.138 Uiso 1 1 calc GR
C24 C 0.25504(11) 0.1180(3) 0.56563(11) 0.0875(9) Uani 1 1 d .
H24A H 0.280184 0.058830 0.556698 0.131 Uiso 1 1 calc GR
H24B H 0.237627 0.144132 0.529161 0.131 Uiso 1 1 calc GR
H24C H 0.236954 0.061647 0.590551 0.131 Uiso 1 1 calc GR
C25 C 0.41974(5) 0.14774(17) 0.72038(7) 0.0368(3) Uani 1 1 d .
H25 H 0.431142 0.218855 0.692383 0.044 Uiso 1 1 calc R
C26 C 0.43340(6) -0.0091(2) 0.70267(10) 0.0587(5) Uani 1 1 d .
H26A H 0.423724 -0.080203 0.730683 0.088 Uiso 1 1 calc GR
H26B H 0.465291 -0.013842 0.702796 0.088 Uiso 1 1 calc GR
H26C H 0.419787 -0.031869 0.663398 0.088 Uiso 1 1 calc GR
C27 C 0.44053(6) 0.1860(2) 0.78327(8) 0.0532(4) Uani 1 1 d .
H27A H 0.428494 0.278784 0.795857 0.080 Uiso 1 1 calc GR
H27B H 0.472307 0.194859 0.782995 0.080 Uiso 1 1 calc GR
H27C H 0.433821 0.108181 0.810417 0.080 Uiso 1 1 calc GR
C28 C 0.36251(5) 0.53971(15) 0.65428(6) 0.0307(3) Uani 1 1 d .
C29 C 0.38102(6) 0.53362(18) 0.71301(7) 0.0425(4) Uani 1 1 d .
H29 H 0.402144 0.460864 0.724559 0.051 Uiso 1 1 calc R
C30 C 0.36829(7) 0.6350(2) 0.75459(8) 0.0540(5) Uani 1 1 d .
H30 H 0.380949 0.631053 0.793904 0.065 Uiso 1 1 calc R
C31 C 0.33700(7) 0.7411(2) 0.73758(9) 0.0582(5) Uani 1 1 d .
H31 H 0.327829 0.807665 0.765705 0.070 Uiso 1 1 calc R
C32 C 0.31890(8) 0.7501(2) 0.67900(11) 0.0656(6) Uani 1 1 d .
H32 H 0.298086 0.824006 0.667703 0.079 Uiso 1 1 calc R
C33 C 0.33168(7) 0.64906(19) 0.63675(9) 0.0496(4) Uani 1 1 d .
H33 H 0.319592 0.655135 0.597217 0.060 Uiso 1 1 calc R

loop_
_atom_site_aniso_label
_atom_site_aniso_U_11
_atom_site_aniso_U_22
_atom_site_aniso_U_33
_atom_site_aniso_U_23
_atom_site_aniso_U_13
_atom_site_aniso_U_12
Br1 0.07096(14) 0.03757(11) 0.02768(10) 0.00126(6) 0.00106(7) -0.00342(7)
N1 0.0348(6) 0.0287(6) 0.0213(5) 0.0017(4) 0.0073(4) 0.0002(5)
N2 0.0338(5) 0.0257(5) 0.0226(5) 0.0000(4) 0.0076(4) -0.0011(4)
C1 0.0302(6) 0.0270(6) 0.0219(6) 0.0011(5) 0.0053(5) -0.0003(5)
C2 0.0429(7) 0.0345(7) 0.0242(6) -0.0039(6) 0.0103(5) 0.0019(6)
C3 0.0444(8) 0.0284(7) 0.0286(7) -0.0059(5) 0.0090(6) 0.0008(6)
C4 0.0351(7) 0.0289(7) 0.0243(6) 0.0032(5) 0.0101(5) -0.0004(5)
C5 0.0356(7) 0.0387(8) 0.0262(7) 0.0022(5) 0.0086(5) -0.0007(6)
C6 0.0394(8) 0.0455(9) 0.0416(8) 0.0027(7) 0.0075(6) -0.0092(7)
C7 0.0509(9) 0.0366(9) 0.0543(10) 0.0104(7) 0.0141(8) -0.0084(7)
C8 0.0455(8) 0.0381(8) 0.0449(9) 0.0156(7) 0.0094(7) 0.0018(7)
C9 0.0351(7) 0.0355(7) 0.0318(7) 0.0063(6) 0.0087(6) 0.0021(6)
C10 0.0373(7) 0.0513(9) 0.0269(7) 0.0063(6) 0.0046(6) 0.0006(7)
C11 0.0753(13) 0.0774(14) 0.0336(9) 0.0035(9) -0.0099(8) -0.0051(11)
C12 0.0752(13) 0.1085(19) 0.0380(9) 0.0162(11) 0.0112(9) 0.0512(14)
C13 0.0361(7) 0.0443(9) 0.0376(8) 0.0105(6) 0.0029(6) 0.0018(6)
C14 0.0446(9) 0.0631(12) 0.0755(13) 0.0086(10) 0.0011(9) 0.0132(9)
C15 0.0540(10) 0.0813(14) 0.0383(9) 0.0006(9) -0.0004(7) 0.0004(10)
C16 0.0356(7) 0.0240(6) 0.0254(6) -0.0004(5) 0.0095(5) -0.0030(5)
C17 0.0363(7) 0.0310(7) 0.0335(7) -0.0006(6) 0.0076(6) -0.0007(6)
C18 0.0371(8) 0.0498(9) 0.0469(9) 0.0056(7) 0.0157(7) -0.0011(7)
C19 0.0533(9) 0.0516(10) 0.0402(9) 0.0103(7) 0.0227(7) -0.0015(8)
C20 0.0527(9) 0.0385(8) 0.0295(7) 0.0081(6) 0.0081(6) -0.0011(7)
C21 0.0395(7) 0.0267(7) 0.0280(7) 0.0011(5) 0.0055(6) -0.0021(5)
C22 0.0362(7) 0.0469(9) 0.0377(8) 0.0017(7) 0.0017(6) 0.0002(7)
C23 0.0755(15) 0.138(3) 0.0645(14) 0.0222(15) 0.0113(12) 0.0622(17)
C24 0.123(2) 0.0760(16) 0.0572(13) 0.0011(11) -0.0268(14) -0.0404(15)
C25 0.0384(8) 0.0366(8) 0.0351(8) 0.0040(6) 0.0014(6) -0.0019(6)
C26 0.0449(9) 0.0477(10) 0.0828(14) -0.0086(10) 0.0018(9) 0.0068(8)
C27 0.0493(9) 0.0660(12) 0.0421(9) 0.0032(8) -0.0069(7) -0.0037(9)
C28 0.0395(7) 0.0260(7) 0.0288(6) -0.0019(5) 0.0139(5) -0.0040(5)
C29 0.0619(10) 0.0367(8) 0.0298(7) -0.0050(6) 0.0089(7) -0.0032(7)
C30 0.0865(14) 0.0434(10) 0.0347(9) -0.0129(7) 0.0203(9) -0.0144(9)
C31 0.0846(14) 0.0401(9) 0.0565(11) -0.0179(8) 0.0409(10) -0.0121(9)
C32 0.0775(14) 0.0457(11) 0.0773(14) -0.0080(10) 0.0279(11) 0.0212(10)
C33 0.0613(11) 0.0439(10) 0.0449(9) -0.0028(7) 0.0121(8) 0.0142(8)

loop_
_atom_type_symbol
_atom_type_description
_atom_type_scat_dispersion_real
_atom_type_scat_dispersion_imag
_atom_type_scat_source
C C 0.0181 0.0091 'International Tables Vol C Tables 4.2.6.8 and 6.1.1.4'
H H 0.0000 0.0000 'International Tables Vol C Tables 4.2.6.8 and 6.1.1.4'
Br Br -0.6763 1.2805 'International Tables Vol C Tables 4.2.6.8 and 6.1.1.4'
N N 0.0311 0.0180 'International Tables Vol C Tables 4.2.6.8 and 6.1.1.4'

loop_
_exptl_crystal_face_index_h
_exptl_crystal_face_index_k
_exptl_crystal_face_index_l
_exptl_crystal_face_perp_dist
-5 4 -2 0.1214
-1 1 0 0.1414
0 0 -1 0.1468
0 0 1 0.1468
-2 5 4 0.1753
1 -1 0 0.1414
1 0 0 0.1080
-1 0 0 0.1080
-5 -3 -3 0.1582

loop_
_geom_angle_atom_site_label_1
_geom_angle_atom_site_label_2
_geom_angle_atom_site_label_3
_geom_angle
C1 N1 C2 109.04(11)
C1 N1 C4 123.84(11)
C2 N1 C4 126.26(11)
C1 N2 C3 108.92(11)
C1 N2 C16 123.05(11)
C3 N2 C16 127.65(11)
N1 C1 N2 107.62(11)
N1 C1 C28 127.16(12)
N2 C1 C28 125.21(11)
N1 C2 H2 126.4
C3 C2 N1 107.24(12)
C3 C2 H2 126.4
N2 C3 H3 126.4
C2 C3 N2 107.18(12)
C2 C3 H3 126.4
C5 C4 N1 117.14(12)
C9 C4 N1 119.23(12)
C9 C4 C5 123.63(13)
C4 C5 C10 122.67(13)
C6 C5 C4 117.06(14)
C6 C5 C10 120.16(14)
C5 C6 H6 119.8
C7 C6 C5 120.49(15)
C7 C6 H6 119.8
C6 C7 H7 119.5
C8 C7 C6 121.05(15)
C8 C7 H7 119.5
C7 C8 H8 119.4
C7 C8 C9 121.11(15)
C9 C8 H8 119.4
C4 C9 C13 123.68(13)
C8 C9 C4 116.63(14)
C8 C9 C13 119.63(14)
C5 C10 H10 108.2
C5 C10 C11 112.53(15)
C5 C10 C12 109.51(12)
C11 C10 H10 108.2
C12 C10 H10 108.2
C12 C10 C11 110.20(16)
C10 C11 H11A 109.5
C10 C11 H11B 109.5
C10 C11 H11C 109.5
H11A C11 H11B 109.5
H11A C11 H11C 109.5
H11B C11 H11C 109.5
C10 C12 H12A 109.5
C10 C12 H12B 109.5
C10 C12 H12C 109.5
H12A C12 H12B 109.5
H12A C12 H12C 109.5
H12B C12 H12C 109.5
C9 C13 H13 108.3
C9 C13 C14 111.86(15)
C9 C13 C15 109.93(13)
C14 C13 H13 108.3
C14 C13 C15 110.18(15)
C15 C13 H13 108.3
C13 C14 H14A 109.5
C13 C14 H14B 109.5
C13 C14 H14C 109.5
H14A C14 H14B 109.5
H14A C14 H14C 109.5
H14B C14 H14C 109.5
C13 C15 H15A 109.5
C13 C15 H15B 109.5
C13 C15 H15C 109.5
H15A C15 H15B 109.5
H15A C15 H15C 109.5
H15B C15 H15C 109.5
C17 C16 N2 117.11(12)
C17 C16 C21 123.83(12)
C21 C16 N2 118.96(12)
C16 C17 C22 122.90(13)
C18 C17 C16 116.67(14)
C18 C17 C22 120.36(14)
C17 C18 H18 119.6
C19 C18 C17 120.88(15)
C19 C18 H18 119.6
C18 C19 H19 119.4
C20 C19 C18 121.11(14)
C20 C19 H19 119.4
C19 C20 H20 119.6
C19 C20 C21 120.72(15)
C21 C20 H20 119.6
C16 C21 C25 122.80(13)
C20 C21 C16 116.68(13)
C20 C21 C25 120.49(13)
C17 C22 H22 107.6
C17 C22 C24 108.29(15)
C23 C22 C17 113.00(15)
C23 C22 H22 107.6
C23 C22 C24 112.5(2)
C24 C22 H22 107.6
C22 C23 H23A 109.5
C22 C23 H23B 109.5
C22 C23 H23C 109.5
H23A C23 H23B 109.5
H23A C23 H23C 109.5
H23B C23 H23C 109.5
C22 C24 H24A 109.5
C22 C24 H24B 109.5
C22 C24 H24C 109.5
H24A C24 H24B 109.5
H24A C24 H24C 109.5
H24B C24 H24C 109.5
C21 C25 H25 108.1
C21 C25 C26 109.90(13)
C21 C25 C27 111.93(14)
C26 C25 H25 108.1
C26 C25 C27 110.49(15)
C27 C25 H25 108.1
C25 C26 H26A 109.5
C25 C26 H26B 109.5
C25 C26 H26C 109.5
H26A C26 H26B 109.5
H26A C26 H26C 109.5
H26B C26 H26C 109.5
C25 C27 H27A 109.5
C25 C27 H27B 109.5
C25 C27 H27C 109.5
H27A C27 H27B 109.5
H27A C27 H27C 109.5
H27B C27 H27C 109.5
C29 C28 C1 119.79(13)
C33 C28 C1 120.21(14)
C33 C28 C29 119.95(14)
C28 C29 H29 119.8
C30 C29 C28 120.44(17)
C30 C29 H29 119.8
C29 C30 H30 120.2
C31 C30 C29 119.63(18)
C31 C30 H30 120.2
C30 C31 H31 119.7
C30 C31 C32 120.53(16)
C32 C31 H31 119.7
C31 C32 H32 119.9
C31 C32 C33 120.27(19)
C33 C32 H32 119.9
C28 C33 C32 119.16(18)
C28 C33 H33 120.4
C32 C33 H33 120.4

loop_
_geom_bond_atom_site_label_1
_geom_bond_atom_site_label_2
_geom_bond_distance
N1 C1 1.3436(16)
N1 C2 1.3831(18)
N1 C4 1.4565(17)
N2 C1 1.3441(18)
N2 C3 1.3858(17)
N2 C16 1.4552(16)
C1 C28 1.4663(18)
C2 H2 0.9300
C2 C3 1.350(2)
C3 H3 0.9300
C4 C5 1.401(2)
C4 C9 1.398(2)
C5 C6 1.394(2)
C5 C10 1.518(2)
C6 H6 0.9300
C6 C7 1.384(2)
C7 H7 0.9300
C7 C8 1.376(3)
C8 H8 0.9300
C8 C9 1.395(2)
C9 C13 1.520(2)
C10 H10 0.9800
C10 C11 1.524(2)
C10 C12 1.521(2)
C11 H11A 0.9600
C11 H11B 0.9600
C11 H11C 0.9600
C12 H12A 0.9600
C12 H12B 0.9600
C12 H12C 0.9600
C13 H13 0.9800
C13 C14 1.526(2)
C13 C15 1.534(2)
C14 H14A 0.9600
C14 H14B 0.9600
C14 H14C 0.9600
C15 H15A 0.9600
C15 H15B 0.9600
C15 H15C 0.9600
C16 C17 1.3970(19)
C16 C21 1.398(2)
C17 C18 1.394(2)
C17 C22 1.515(2)
C18 H18 0.9300
C18 C19 1.378(3)
C19 H19 0.9300
C19 C20 1.377(2)
C20 H20 0.9300
C20 C21 1.396(2)
C21 C25 1.520(2)
C22 H22 0.9800
C22 C23 1.512(3)
C22 C24 1.526(3)
C23 H23A 0.9600
C23 H23B 0.9600
C23 H23C 0.9600
C24 H24A 0.9600
C24 H24B 0.9600
C24 H24C 0.9600
C25 H25 0.9800
C25 C26 1.527(2)
C25 C27 1.531(2)
C26 H26A 0.9600
C26 H26B 0.9600
C26 H26C 0.9600
C27 H27A 0.9600
C27 H27B 0.9600
C27 H27C 0.9600
C28 C29 1.386(2)
C28 C33 1.381(2)
C29 H29 0.9300
C29 C30 1.383(2)
C30 H30 0.9300
C30 C31 1.366(3)
C31 H31 0.9300
C31 C32 1.380(3)
C32 H32 0.9300
C32 C33 1.392(3)
C33 H33 0.9300

loop_
_geom_torsion_atom_site_label_1
_geom_torsion_atom_site_label_2
_geom_torsion_atom_site_label_3
_geom_torsion_atom_site_label_4
_geom_torsion
N1 C1 C28 C29 -121.62(16)
N1 C1 C28 C33 60.7(2)
N1 C2 C3 N2 -0.26(16)
N1 C4 C5 C6 -178.28(12)
N1 C4 C5 C10 5.45(19)
N1 C4 C9 C8 178.76(13)
N1 C4 C9 C13 -4.1(2)
N2 C1 C28 C29 60.0(2)
N2 C1 C28 C33 -117.69(17)
N2 C16 C17 C18 -173.54(13)
N2 C16 C17 C22 9.5(2)
N2 C16 C21 C20 173.15(13)
N2 C16 C21 C25 -8.8(2)
C1 N1 C2 C3 -0.17(16)
C1 N1 C4 C5 74.41(17)
C1 N1 C4 C9 -105.68(15)
C1 N2 C3 C2 0.61(16)
C1 N2 C16 C17 81.37(16)
C1 N2 C16 C21 -95.16(16)
C1 C28 C29 C30 -176.67(15)
C1 C28 C33 C32 176.33(17)
C2 N1 C1 N2 0.55(15)
C2 N1 C1 C28 -178.04(13)
C2 N1 C4 C5 -93.77(16)
C2 N1 C4 C9 86.13(18)
C3 N2 C1 N1 -0.72(15)
C3 N2 C1 C28 177.91(13)
C3 N2 C16 C17 -90.70(17)
C3 N2 C16 C21 92.76(17)
C4 N1 C1 N2 -169.39(12)
C4 N1 C1 C28 12.0(2)
C4 N1 C2 C3 169.47(13)
C4 C5 C6 C7 -0.8(2)
C4 C5 C10 C11 -138.77(16)
C4 C5 C10 C12 98.31(19)
C4 C9 C13 C14 134.13(16)
C4 C9 C13 C15 -103.12(18)
C5 C4 C9 C8 -1.3(2)
C5 C4 C9 C13 175.80(14)
C5 C6 C7 C8 -0.7(3)
C6 C5 C10 C11 45.1(2)
C6 C5 C10 C12 -77.9(2)
C6 C7 C8 C9 1.2(3)
C7 C8 C9 C4 -0.2(2)
C7 C8 C9 C13 -177.48(16)
C8 C9 C13 C14 -48.8(2)
C8 C9 C13 C15 73.94(19)
C9 C4 C5 C6 1.8(2)
C9 C4 C5 C10 -174.45(13)
C10 C5 C6 C7 175.61(15)
C16 N2 C1 N1 -174.09(11)
C16 N2 C1 C28 4.5(2)
C16 N2 C3 C2 173.59(13)
C16 C17 C18 C19 0.2(2)
C16 C17 C22 C23 -133.4(2)
C16 C17 C22 C24 101.2(2)
C16 C21 C25 C26 -93.56(18)
C16 C21 C25 C27 143.27(15)
C17 C16 C21 C20 -3.1(2)
C17 C16 C21 C25 174.89(13)
C17 C18 C19 C20 -2.7(3)
C18 C17 C22 C23 49.7(2)
C18 C17 C22 C24 -75.7(2)
C18 C19 C20 C21 2.3(3)
C19 C20 C21 C16 0.5(2)
C19 C20 C21 C25 -177.56(15)
C20 C21 C25 C26 84.40(19)
C20 C21 C25 C27 -38.8(2)
C21 C16 C17 C18 2.8(2)
C21 C16 C17 C22 -174.16(14)
C22 C17 C18 C19 177.20(16)
C28 C29 C30 C31 0.5(3)
C29 C28 C33 C32 -1.4(3)
C29 C30 C31 C32 -1.7(3)
C30 C31 C32 C33 1.3(3)
C31 C32 C33 C28 0.2(3)
C33 C28 C29 C30 1.0(2)

loop_
_exptl_oxdiff_crystal_face_indexfrac_h
_exptl_oxdiff_crystal_face_indexfrac_k
_exptl_oxdiff_crystal_face_indexfrac_l
_exptl_oxdiff_crystal_face_x
_exptl_oxdiff_crystal_face_y
_exptl_oxdiff_crystal_face_z
-4.9943 3.9960 -2.0115 0.4468 0.4015 -0.4509
-0.9990 0.9992 -0.0032 0.1046 0.0671 -0.1293
0.0004 -0.0005 -0.9993 -0.0094 0.0641 0.0231
-0.0004 0.0005 0.9993 0.0094 -0.0641 -0.0231
-1.9987 4.9976 3.9823 0.4193 0.0650 -0.7994
0.9990 -0.9992 0.0032 -0.1046 -0.0671 0.1293
0.9992 -0.0001 0.0003 -0.0471 -0.0048 -0.0201
-0.9992 0.0001 -0.0003 0.0471 0.0048 0.0201
-4.9954 -2.9981 -2.9910 0.0346 0.0292 0.6180
